data_4065924
loop_
_publ_author_name
'Rohr, Ahleah D.'
'Kampf, Jeff W.'
'Wolfe, John P.'
'Banaszak Holl, Mark M.'

_publ_section_title
;
 Parallelograms and Ladders: Polymorphic Solid-State Structures and
 Solution Equilibria of Cp*GeCl&#x2020;
;
_journal_issue 21
_journal_name_full Organometallics
_journal_page_first 5004
_journal_paper_doi 10.1021/om100198d
_journal_volume 29
_journal_year 2010
_chemical_formula_moiety 'C10 H15 Cl Ge'
_chemical_formula_sum 'C10 H15 Cl Ge'
_chemical_formula_weight 243.26
_chemical_name_systematic
;
 ?
;
_space_group_IT_number 14
_symmetry_cell_setting monoclinic
_symmetry_space_group_name_Hall '-P 2yn'
_symmetry_space_group_name_H-M 'P 1 21/n 1'
_atom_sites_solution_hydrogens geom
_atom_sites_solution_primary direct
_atom_sites_solution_secondary difmap
_audit_creation_method SHELXL-97
_cell_angle_alpha 90.00(3)
_cell_angle_beta 102.54(3)
_cell_angle_gamma 90.00(3)
_cell_formula_units_Z 4
_cell_length_a 9.0939(18)
_cell_length_b 6.8790(14)
_cell_length_c 17.395(4)
_cell_measurement_reflns_used 9994
_cell_measurement_temperature 85(2)
_cell_measurement_theta_max 29.76
_cell_measurement_theta_min 2.40
_cell_volume 1062.2(4)
_computing_cell_refinement 'Bruker SAINT'
_computing_data_collection 'Bruker SMART-APEX'
_computing_data_reduction 'Bruker SAINT'
_computing_molecular_graphics 'Bruker SHELXTL'
_computing_publication_material 'Bruker SHELXTL'
_computing_structure_refinement 'SHELXL-97 (Sheldrick, 1997)'
_computing_structure_solution 'SHELXS-97 (Sheldrick, 1990)'
_diffrn_ambient_temperature 85(2)
_diffrn_measured_fraction_theta_full 0.999
_diffrn_measured_fraction_theta_max 0.999
_diffrn_measurement_device_type 'CCD area detector'
_diffrn_measurement_method 'phi and omega scans'
_diffrn_radiation_monochromator graphite
_diffrn_radiation_source 'fine-focus sealed tube'
_diffrn_radiation_type MoK\a
_diffrn_radiation_wavelength 0.71073
_diffrn_reflns_av_R_equivalents 0.0464
_diffrn_reflns_av_sigmaI/netI 0.0134
_diffrn_reflns_limit_h_max 12
_diffrn_reflns_limit_h_min -12
_diffrn_reflns_limit_k_max 9
_diffrn_reflns_limit_k_min -9
_diffrn_reflns_limit_l_max 24
_diffrn_reflns_limit_l_min -24
_diffrn_reflns_number 50909
_diffrn_reflns_theta_full 29.65
_diffrn_reflns_theta_max 29.65
_diffrn_reflns_theta_min 2.35
_exptl_absorpt_coefficient_mu 3.081
_exptl_absorpt_correction_T_max 0.4686
_exptl_absorpt_correction_T_min 0.3508
_exptl_absorpt_correction_type multi-scan
_exptl_absorpt_process_details
;? 
  Blessing, R. Acta Cryst. (1995) A51 33-38.
  Sheldrick, G.  TWINABS  (Version 2008/1), Bruker AXS scaling and
  corrections for twinned crystals University of Gottingen, Germany 2008.
;
_exptl_crystal_colour yellow
_exptl_crystal_density_diffrn 1.521
_exptl_crystal_density_method 'not measured'
_exptl_crystal_description block
_exptl_crystal_F_000 496
_exptl_crystal_size_max 0.43
_exptl_crystal_size_mid 0.33
_exptl_crystal_size_min 0.29
_refine_diff_density_max 0.478
_refine_diff_density_min -0.337
_refine_diff_density_rms 0.063
_refine_ls_extinction_method none
_refine_ls_goodness_of_fit_ref 1.114
_refine_ls_hydrogen_treatment constr
_refine_ls_matrix_type full
_refine_ls_number_parameters 114
_refine_ls_number_reflns 2999
_refine_ls_number_restraints 0
_refine_ls_restrained_S_all 1.114
_refine_ls_R_factor_all 0.0201
_refine_ls_R_factor_gt 0.0195
_refine_ls_shift/su_max 0.002
_refine_ls_shift/su_mean 0.000
_refine_ls_structure_factor_coef Fsqd
_refine_ls_weighting_details 'calc w=1/[\s^2^(Fo^2^)+(0.0210P)^2^+0.7205P] where P=(Fo^2^+2Fc^2^)/3'
_refine_ls_weighting_scheme calc
_refine_ls_wR_factor_gt 0.0493
_refine_ls_wR_factor_ref 0.0495
_reflns_number_gt 2935
_reflns_number_total 2999
_reflns_threshold_expression >2sigma(I)
_cod_data_source_file om100198d_si_001.cif
_cod_data_source_block ar239
_cod_depositor_comments
;
The following automatic conversions were performed:

'_symmetry_cell_setting' value 'Monoclinic' changed to 'monoclinic'
according to /home/saulius/struct/CIF-dictionaries/cif_core.dic
dictionary named 'cif_core.dic' version 2.4.1 from 2010-06-29.

Automatic conversion script
Id: cif_fix_values 1715 2011-07-08 13:25:40Z adriana 
;
_cod_original_sg_symbol_H-M P2(1)/n
_cod_database_code 4065924

loop_
_symmetry_equiv_pos_as_xyz
'x, y, z'
'-x+1/2, y+1/2, -z+1/2'
'-x, -y, -z'
'x-1/2, -y-1/2, z-1/2'

loop_
_atom_site_label
_atom_site_type_symbol
_atom_site_fract_x
_atom_site_fract_y
_atom_site_fract_z
_atom_site_U_iso_or_equiv
_atom_site_adp_type
_atom_site_occupancy
_atom_site_symmetry_multiplicity
_atom_site_calc_flag
_atom_site_refinement_flags
Cl1 Cl 0.76440(3) 0.78198(5) 0.080852(18) 0.01666(7) Uani 1 1 d .
Ge1 Ge 0.537246(14) 0.932767(19) 0.097957(7) 0.01247(5) Uani 1 1 d .
C1 C 0.43177(13) 0.66476(18) 0.13128(7) 0.0134(2) Uani 1 1 d .
C2 C 0.49864(14) 0.76908(18) 0.20207(7) 0.0140(2) Uani 1 1 d .
C3 C 0.29898(14) 0.76885(18) 0.09369(7) 0.0133(2) Uani 1 1 d .
C4 C 0.40216(14) 0.93181(18) 0.20800(7) 0.0146(2) Uani 1 1 d .
C5 C 0.28161(14) 0.93089(18) 0.14147(7) 0.0138(2) Uani 1 1 d .
C6 C 0.48055(15) 0.46796(19) 0.10942(8) 0.0183(2) Uani 1 1 d .
H6A H 0.4534 0.3699 0.1448 0.027 Uiso 1 1 calc R
H6B H 0.5899 0.4673 0.1142 0.027 Uiso 1 1 calc R
H6C H 0.4302 0.4380 0.0550 0.027 Uiso 1 1 calc R
C7 C 0.63161(15) 0.7006(2) 0.26323(8) 0.0199(3) Uani 1 1 d .
H7A H 0.6047 0.5815 0.2879 0.030 Uiso 1 1 calc R
H7B H 0.6605 0.8015 0.3034 0.030 Uiso 1 1 calc R
H7C H 0.7163 0.6741 0.2382 0.030 Uiso 1 1 calc R
C8 C 0.18982(15) 0.7126(2) 0.01911(8) 0.0193(2) Uani 1 1 d .
H8A H 0.0942 0.6725 0.0315 0.029 Uiso 1 1 calc R
H8B H 0.2316 0.6045 -0.0060 0.029 Uiso 1 1 calc R
H8D H 0.1725 0.8240 -0.0168 0.029 Uiso 1 1 calc R
C9 C 0.42549(17) 1.0748(2) 0.27463(8) 0.0209(3) Uani 1 1 d .
H9A H 0.3840 1.2013 0.2549 0.031 Uiso 1 1 calc R
H9D H 0.5335 1.0882 0.2973 0.031 Uiso 1 1 calc R
H9B H 0.3742 1.0285 0.3152 0.031 Uiso 1 1 calc R
C10 C 0.15658(15) 1.0763(2) 0.12126(9) 0.0197(3) Uani 1 1 d .
H10D H 0.1622 1.1669 0.1653 0.030 Uiso 1 1 calc R
H10A H 0.0595 1.0087 0.1112 0.030 Uiso 1 1 calc R
H10B H 0.1664 1.1486 0.0741 0.030 Uiso 1 1 calc R

loop_
_atom_site_aniso_label
_atom_site_aniso_U_11
_atom_site_aniso_U_22
_atom_site_aniso_U_33
_atom_site_aniso_U_23
_atom_site_aniso_U_13
_atom_site_aniso_U_12
Cl1 0.01402(13) 0.01854(14) 0.01800(13) -0.00073(10) 0.00477(10) 0.00121(10)
Ge1 0.01413(7) 0.01123(7) 0.01240(7) 0.00090(4) 0.00365(5) -0.00008(4)
C1 0.0144(5) 0.0123(5) 0.0139(5) 0.0009(4) 0.0038(4) -0.0006(4)
C2 0.0147(5) 0.0151(5) 0.0124(5) 0.0020(4) 0.0035(4) -0.0008(4)
C3 0.0133(5) 0.0130(5) 0.0136(5) 0.0005(4) 0.0026(4) -0.0014(4)
C4 0.0154(5) 0.0156(6) 0.0139(5) -0.0008(4) 0.0059(4) -0.0022(4)
C5 0.0133(5) 0.0140(5) 0.0149(5) 0.0002(4) 0.0051(4) 0.0003(4)
C6 0.0210(6) 0.0116(5) 0.0224(6) 0.0004(5) 0.0049(5) 0.0012(5)
C7 0.0171(6) 0.0255(7) 0.0157(6) 0.0047(5) 0.0002(4) 0.0010(5)
C8 0.0182(6) 0.0207(6) 0.0169(6) -0.0022(5) -0.0007(4) -0.0015(5)
C9 0.0239(6) 0.0228(7) 0.0171(6) -0.0062(5) 0.0067(5) -0.0020(5)
C10 0.0167(6) 0.0195(6) 0.0243(6) 0.0004(5) 0.0071(5) 0.0042(5)

loop_
_atom_type_symbol
_atom_type_description
_atom_type_scat_dispersion_real
_atom_type_scat_dispersion_imag
_atom_type_scat_source
C C 0.0033 0.0016 'International Tables Vol C Tables 4.2.6.8 and 6.1.1.4'
H H 0.0000 0.0000 'International Tables Vol C Tables 4.2.6.8 and 6.1.1.4'
Cl Cl 0.1484 0.1585 'International Tables Vol C Tables 4.2.6.8 and 6.1.1.4'
Ge Ge 0.1547 1.8001 'International Tables Vol C Tables 4.2.6.8 and 6.1.1.4'

loop_
_geom_angle_atom_site_label_1
_geom_angle_atom_site_label_2
_geom_angle_atom_site_label_3
_geom_angle
C1 Ge1 C2 37.90(5)
C1 Ge1 Cl1 96.13(4)
C2 Ge1 Cl1 100.10(4)
C1 Ge1 C3 35.59(5)
C2 Ge1 C3 59.50(5)
Cl1 Ge1 C3 125.78(3)
C1 Ge1 C4 58.80(5)
C2 Ge1 C4 35.00(4)
Cl1 Ge1 C4 132.82(4)
C3 Ge1 C4 55.69(5)
C3 C1 C2 107.36(11)
C3 C1 C6 127.00(11)
C2 C1 C6 124.98(11)
C3 C1 Ge1 80.48(8)
C2 C1 Ge1 71.48(7)
C6 C1 Ge1 121.13(9)
C4 C2 C1 107.33(11)
C4 C2 C7 127.03(12)
C1 C2 C7 125.06(12)
C4 C2 Ge1 82.60(8)
C1 C2 Ge1 70.62(7)
C7 C2 Ge1 119.35(9)
C5 C3 C1 108.36(11)
C5 C3 C8 124.82(12)
C1 C3 C8 126.72(11)
C5 C3 Ge1 80.19(8)
C1 C3 Ge1 63.93(7)
C8 C3 Ge1 124.29(9)
C5 C4 C2 108.35(11)
C5 C4 C9 126.24(12)
C2 C4 C9 125.40(12)
C5 C4 Ge1 78.14(7)
C2 C4 Ge1 62.40(7)
C9 C4 Ge1 125.59(9)
C4 C5 C3 108.56(11)
C4 C5 C10 127.20(12)
C3 C5 C10 124.22(12)

loop_
_geom_bond_atom_site_label_1
_geom_bond_atom_site_label_2
_geom_bond_distance
Cl1 Ge1 2.3872(7)
Ge1 C1 2.2128(14)
Ge1 C2 2.2241(13)
Ge1 C3 2.4294(14)
Ge1 C4 2.4889(14)
C1 C3 1.4337(17)
C1 C2 1.4408(17)
C1 C6 1.4991(18)
C2 C4 1.4397(18)
C2 C7 1.5024(18)
C3 C5 1.4195(17)
C3 C8 1.5031(18)
C4 C5 1.4108(18)
C4 C9 1.4998(18)
C5 C10 1.4979(18)
